data_7700123
loop_
_publ_author_name
'Quinlivan, Patrick J.'
'Shlian, Daniel G.'
'Amemiya, Erika'
'Parkin, Gerard'

_publ_section_title
;
 Reactivity of the carbodiphosphorane, (Ph<sub>3</sub>P)<sub>2</sub>C,
 towards main group metal alkyl compounds: coordination and
 cyclometalation.
;
_journal_issue 25
_journal_name_full 'Dalton transactions (Cambridge, England : 2003)'
_journal_page_first 9139
_journal_page_last 9151
_journal_paper_doi 10.1039/c9dt00678h
_journal_volume 48
_journal_year 2019
_chemical_formula_sum 'C43 H47 Mg N P2 Si2'
_chemical_formula_weight 720.24
_space_group_crystal_system triclinic
_space_group_IT_number 2
_space_group_name_Hall '-P 1'
_space_group_name_H-M_alt 'P -1'
_symmetry_space_group_name_Hall '-P 1'
_symmetry_space_group_name_H-M 'P -1'
_atom_sites_solution_hydrogens geom
_audit_creation_method SHELXL-2014/7
_audit_update_record
;
2019-02-13 deposited with the CCDC.    2019-04-29 downloaded from the CCDC.
;
_cell_angle_alpha 87.327(3)
_cell_angle_beta 83.015(3)
_cell_angle_gamma 73.912(3)
_cell_formula_units_Z 2
_cell_length_a 10.927(2)
_cell_length_b 13.208(2)
_cell_length_c 14.974(3)
_cell_measurement_reflns_used 9960
_cell_measurement_temperature 130(2)
_cell_measurement_theta_max 30.46
_cell_measurement_theta_min 2.25
_cell_volume 2060.9(6)
_computing_cell_refinement 'Bruker SAINT'
_computing_data_collection 'Bruker APEX2'
_computing_data_reduction 'Bruker SAINT'
_computing_molecular_graphics 'Bruker SHELXTL'
_computing_publication_material 'Bruker SHELXTL'
_computing_structure_refinement 'SHELXL-2014/7 (Sheldrick, 2014)'
_computing_structure_solution 'SHELXS-97 (Sheldrick 2008)'
_diffrn_ambient_temperature 130(2)
_diffrn_measured_fraction_theta_full 0.997
_diffrn_measured_fraction_theta_max 0.997
_diffrn_measurement_device_type 'Bruker APEX-II CCD'
_diffrn_measurement_method '\f and \w scans'
_diffrn_radiation_type MoK\a
_diffrn_radiation_wavelength 0.71073
_diffrn_reflns_av_R_equivalents 0.0288
_diffrn_reflns_av_unetI/netI 0.0304
_diffrn_reflns_Laue_measured_fraction_full 0.997
_diffrn_reflns_Laue_measured_fraction_max 0.997
_diffrn_reflns_limit_h_max 13
_diffrn_reflns_limit_h_min -13
_diffrn_reflns_limit_k_max 15
_diffrn_reflns_limit_k_min -15
_diffrn_reflns_limit_l_max 17
_diffrn_reflns_limit_l_min -17
_diffrn_reflns_number 21382
_diffrn_reflns_point_group_measured_fraction_full 0.997
_diffrn_reflns_point_group_measured_fraction_max 0.997
_diffrn_reflns_theta_full 25.000
_diffrn_reflns_theta_max 25.027
_diffrn_reflns_theta_min 1.370
_exptl_absorpt_coefficient_mu 0.208
_exptl_absorpt_correction_T_max 0.7461
_exptl_absorpt_correction_T_min 0.6414
_exptl_absorpt_correction_type empirical
_exptl_absorpt_process_details sadabs
_exptl_crystal_colour colorless
_exptl_crystal_density_diffrn 1.161
_exptl_crystal_description block
_exptl_crystal_F_000 764
_exptl_crystal_size_max 0.570
_exptl_crystal_size_mid 0.460
_exptl_crystal_size_min 0.050
_refine_diff_density_max 0.523
_refine_diff_density_min -0.604
_refine_diff_density_rms 0.059
_refine_ls_extinction_method none
_refine_ls_goodness_of_fit_ref 1.953
_refine_ls_hydrogen_treatment constr
_refine_ls_matrix_type full
_refine_ls_number_parameters 454
_refine_ls_number_reflns 7259
_refine_ls_number_restraints 47
_refine_ls_restrained_S_all 1.992
_refine_ls_R_factor_all 0.0646
_refine_ls_R_factor_gt 0.0548
_refine_ls_shift/su_max 0.040
_refine_ls_shift/su_mean 0.005
_refine_ls_structure_factor_coef Fsqd
_refine_ls_weighting_details 'w=1/[\s^2^(Fo^2^)+(0.0497P)^2^] where P=(Fo^2^+2Fc^2^)/3'
_refine_ls_weighting_scheme calc
_refine_ls_wR_factor_gt 0.1479
_refine_ls_wR_factor_ref 0.1513
_reflns_Friedel_coverage 0.000
_reflns_number_gt 6217
_reflns_number_total 7259
_reflns_threshold_expression 'I > 2\s(I)'
_cod_data_source_file c9dt00678h2.cif
_cod_data_source_block mgntmsdgs3
_cod_depositor_comments 'Adding full bibliography for 7700119--7700124.cif.'
_cod_original_cell_volume 2060.9(7)
_cod_database_code 7700123
_shelx_shelxl_version_number 2014/7
_shelx_space_group_comment
; 
The symmetry employed for this shelxl refinement is uniquely defined 
by the following loop, which should always be used as a source of 
symmetry information in preference to the above space-group names. 
They are only intended as comments. 
;
_shelx_estimated_absorpt_t_min 0.890
_shelx_estimated_absorpt_t_max 0.990

loop_
_space_group_symop_operation_xyz
'x, y, z'
'-x, -y, -z'

loop_
_atom_site_label
_atom_site_type_symbol
_atom_site_fract_x
_atom_site_fract_y
_atom_site_fract_z
_atom_site_U_iso_or_equiv
_atom_site_adp_type
_atom_site_occupancy
_atom_site_site_symmetry_order
_atom_site_calc_flag
_atom_site_refinement_flags_posn
_atom_site_refinement_flags_adp
_atom_site_refinement_flags_occupancy
_atom_site_disorder_assembly
_atom_site_disorder_group
Mg Mg 0.74438(12) 0.20869(9) 0.69252(8) 0.0257(4) Uani 0.706(2) 1 d D . P A 1
P1 P 0.4583(4) 0.3719(4) 0.7948(4) 0.0150(4) Uani 0.706(2) 1 d . . P A 1
P2 P 0.6712(5) 0.4428(4) 0.7015(3) 0.0134(4) Uani 0.706(2) 1 d D . P A 1
Si1 Si 0.7167(3) -0.0133(2) 0.6708(2) 0.0799(11) Uani 0.706(2) 1 d D . P A 1
Si2 Si 0.9112(4) 0.0200(3) 0.7882(3) 0.0729(10) Uani 0.706(2) 1 d D . P A 1
N N 0.7824(8) 0.0600(5) 0.7300(8) 0.0575(18) Uani 0.706(2) 1 d D . P A 1
C1 C 0.6050(14) 0.3497(5) 0.7458(11) 0.0161(15) Uani 0.706(2) 1 d D . P A 1
C11 C 0.4457(6) 0.2909(7) 0.8967(3) 0.0179(11) Uani 0.706(2) 1 d G . P A 1
C12 C 0.3492(5) 0.3268(4) 0.9666(4) 0.0256(11) Uani 0.706(2) 1 d G . P A 1
H12A H 0.2877 0.3929 0.9612 0.031 Uiso 0.706(2) 1 calc R U P A 1
C13 C 0.3426(4) 0.2659(4) 1.0444(3) 0.0298(11) Uani 0.706(2) 1 d G . P A 1
H13A H 0.2767 0.2905 1.0921 0.036 Uiso 0.706(2) 1 calc R U P A 1
C14 C 0.4326(5) 0.1692(4) 1.0523(4) 0.0334(13) Uani 0.706(2) 1 d G . P A 1
H14A H 0.4281 0.1276 1.1054 0.040 Uiso 0.706(2) 1 calc R U P A 1
C15 C 0.5291(6) 0.1332(5) 0.9824(5) 0.0342(15) Uani 0.706(2) 1 d G . P A 1
H15A H 0.5906 0.0671 0.9878 0.041 Uiso 0.706(2) 1 calc R U P A 1
C16 C 0.5356(6) 0.1941(7) 0.9046(4) 0.0227(11) Uani 0.706(2) 1 d G . P A 1
H16A H 0.6016 0.1695 0.8569 0.027 Uiso 0.706(2) 1 calc R U P A 1
C21 C 0.3499(8) 0.3362(10) 0.7228(8) 0.0203(12) Uani 0.706(2) 1 d G . P A 1
C22 C 0.2257(8) 0.3343(7) 0.7550(5) 0.0309(14) Uani 0.706(2) 1 d G . P A 1
H22A H 0.1933 0.3522 0.8156 0.037 Uiso 0.706(2) 1 calc R U P A 1
C23 C 0.1491(5) 0.3061(4) 0.6984(4) 0.0380(14) Uani 0.706(2) 1 d G . P A 1
H23A H 0.0642 0.3048 0.7204 0.046 Uiso 0.706(2) 1 calc R U P A 1
C24 C 0.1966(6) 0.2799(5) 0.6096(4) 0.0407(16) Uani 0.706(2) 1 d G . P A 1
H24A H 0.1442 0.2607 0.5709 0.049 Uiso 0.706(2) 1 calc R U P A 1
C25 C 0.3207(7) 0.2818(8) 0.5774(5) 0.0355(14) Uani 0.706(2) 1 d G . P A 1
H25A H 0.3532 0.2639 0.5167 0.043 Uiso 0.706(2) 1 calc R U P A 1
C26 C 0.3974(6) 0.3100(10) 0.6340(8) 0.0236(12) Uani 0.706(2) 1 d G . P A 1
H26A H 0.4822 0.3113 0.6120 0.028 Uiso 0.706(2) 1 calc R U P A 1
C31 C 0.3753(12) 0.5057(8) 0.8296(7) 0.0182(9) Uani 0.706(2) 1 d G . P A 1
C32 C 0.4267(9) 0.5457(7) 0.8960(5) 0.0204(12) Uani 0.706(2) 1 d G . P A 1
H32A H 0.5005 0.5033 0.9206 0.025 Uiso 0.706(2) 1 calc R U P A 1
C33 C 0.3701(9) 0.6477(8) 0.9264(5) 0.0290(13) Uani 0.706(2) 1 d G . P A 1
H33A H 0.4052 0.6750 0.9718 0.035 Uiso 0.706(2) 1 calc R U P A 1
C34 C 0.2620(10) 0.7097(8) 0.8904(8) 0.0354(11) Uani 0.706(2) 1 d G . P A 1
H34A H 0.2233 0.7794 0.9112 0.043 Uiso 0.706(2) 1 calc R U P A 1
C35 C 0.2107(10) 0.6697(11) 0.8240(10) 0.0337(17) Uani 0.706(2) 1 d G . P A 1
H35A H 0.1369 0.7121 0.7994 0.040 Uiso 0.706(2) 1 calc R U P A 1
C36 C 0.2673(13) 0.5677(12) 0.7936(9) 0.0227(13) Uani 0.706(2) 1 d G . P A 1
H36A H 0.2322 0.5403 0.7482 0.027 Uiso 0.706(2) 1 calc R U P A 1
C41 C 0.5646(8) 0.5697(5) 0.6744(8) 0.0169(8) Uani 0.706(2) 1 d G . P A 1
C42 C 0.5460(5) 0.6622(6) 0.7212(5) 0.0217(12) Uani 0.706(2) 1 d G . P A 1
H42A H 0.5959 0.6634 0.7687 0.026 Uiso 0.706(2) 1 calc R U P A 1
C43 C 0.4544(4) 0.7529(5) 0.6986(4) 0.0248(11) Uani 0.706(2) 1 d G . P A 1
H43A H 0.4416 0.8161 0.7306 0.030 Uiso 0.706(2) 1 calc R U P A 1
C44 C 0.3814(5) 0.7512(5) 0.6292(4) 0.0299(13) Uani 0.706(2) 1 d G . P A 1
H44A H 0.3188 0.8131 0.6137 0.036 Uiso 0.706(2) 1 calc R U P A 1
C45 C 0.4000(9) 0.6587(8) 0.5824(5) 0.0296(14) Uani 0.706(2) 1 d G . P A 1
H45A H 0.3501 0.6575 0.5349 0.035 Uiso 0.706(2) 1 calc R U P A 1
C46 C 0.4916(11) 0.5680(6) 0.6050(8) 0.0212(12) Uani 0.706(2) 1 d G . P A 1
H46A H 0.5044 0.5048 0.5730 0.025 Uiso 0.706(2) 1 calc R U P A 1
C51 C 0.7817(9) 0.4743(8) 0.7733(7) 0.0165(11) Uani 0.706(2) 1 d G . P A 1
C52 C 0.8575(8) 0.5408(7) 0.7435(5) 0.0226(13) Uani 0.706(2) 1 d G . P A 1
H52A H 0.8503 0.5741 0.6860 0.027 Uiso 0.706(2) 1 calc R U P A 1
C53 C 0.9438(6) 0.5585(5) 0.7979(5) 0.0239(12) Uani 0.706(2) 1 d G . P A 1
H53A H 0.9956 0.6039 0.7775 0.029 Uiso 0.706(2) 1 calc R U P A 1
C54 C 0.9542(8) 0.5098(5) 0.8820(5) 0.0264(14) Uani 0.706(2) 1 d G . P A 1
H54A H 1.0132 0.5219 0.9191 0.032 Uiso 0.706(2) 1 calc R U P A 1
C55 C 0.8784(9) 0.4433(6) 0.9117(5) 0.0284(14) Uani 0.706(2) 1 d G . P A 1
H55A H 0.8856 0.4100 0.9692 0.034 Uiso 0.706(2) 1 calc R U P A 1
C56 C 0.7922(9) 0.4256(8) 0.8574(7) 0.0218(11) Uani 0.706(2) 1 d G . P A 1
H56A H 0.7403 0.3802 0.8777 0.026 Uiso 0.706(2) 1 calc R U P A 1
C61 C 0.7760(7) 0.3964(5) 0.6004(4) 0.0133(11) Uani 0.706(2) 1 d G . P A 1
C62 C 0.8013(9) 0.4681(3) 0.5348(5) 0.0225(11) Uani 0.706(2) 1 d G . P A 1
H62A H 0.7643 0.5415 0.5436 0.027 Uiso 0.706(2) 1 calc R U P A 1
C63 C 0.8807(8) 0.4325(3) 0.4563(4) 0.0258(12) Uani 0.706(2) 1 d G . P A 1
H63A H 0.8980 0.4815 0.4115 0.031 Uiso 0.706(2) 1 calc R U P A 1
C64 C 0.9349(6) 0.3251(4) 0.4435(3) 0.0263(11) Uiso 0.706(2) 1 d G . P A 1
H64A H 0.9892 0.3007 0.3899 0.032 Uiso 0.706(2) 1 calc R U P A 1
C65 C 0.9096(7) 0.2533(3) 0.5091(4) 0.0245(10) Uani 0.706(2) 1 d G . P A 1
H65A H 0.9466 0.1799 0.5003 0.029 Uiso 0.706(2) 1 calc R U P A 1
C66 C 0.8302(8) 0.2890(4) 0.5875(4) 0.0157(9) Uani 0.706(2) 1 d G . P A 1
C71 C 0.7594(17) 0.0057(6) 0.5472(5) 0.203(8) Uani 0.706(2) 1 d D . P A 1
H71A H 0.7467 -0.0523 0.5142 0.305 Uiso 0.706(2) 1 calc R U P A 1
H71B H 0.8494 0.0064 0.5358 0.305 Uiso 0.706(2) 1 calc R U P A 1
H71C H 0.7045 0.0727 0.5270 0.305 Uiso 0.706(2) 1 calc R U P A 1
C72 C 0.5391(8) 0.0250(8) 0.6979(8) 0.112(4) Uani 0.706(2) 1 d D . P A 1
H72A H 0.5017 -0.0129 0.6588 0.168 Uiso 0.706(2) 1 calc R U P A 1
H72B H 0.5052 0.1011 0.6883 0.168 Uiso 0.706(2) 1 calc R U P A 1
H72C H 0.5170 0.0071 0.7609 0.168 Uiso 0.706(2) 1 calc R U P A 1
C73 C 0.7701(7) -0.1579(4) 0.6950(4) 0.0610(18) Uani 0.706(2) 1 d D . P A 1
H73A H 0.7367 -0.1956 0.6531 0.091 Uiso 0.706(2) 1 calc R U P A 1
H73B H 0.7376 -0.1722 0.7568 0.091 Uiso 0.706(2) 1 calc R U P A 1
H73C H 0.8640 -0.1818 0.6877 0.091 Uiso 0.706(2) 1 calc R U P A 1
C74 C 0.9019(12) -0.0766(7) 0.8832(6) 0.096(4) Uani 0.706(2) 1 d D . P A 1
H74A H 0.9727 -0.0828 0.9193 0.144 Uiso 0.706(2) 1 calc R U P A 1
H74B H 0.9081 -0.1456 0.8587 0.144 Uiso 0.706(2) 1 calc R U P A 1
H74C H 0.8201 -0.0518 0.9211 0.144 Uiso 0.706(2) 1 calc R U P A 1
C75 C 1.0681(9) -0.0307(8) 0.7179(7) 0.106(4) Uani 0.706(2) 1 d D . P A 1
H75A H 1.1379 -0.0437 0.7560 0.159 Uiso 0.706(2) 1 calc R U P A 1
H75B H 1.0789 0.0216 0.6711 0.159 Uiso 0.706(2) 1 calc R U P A 1
H75C H 1.0698 -0.0966 0.6896 0.159 Uiso 0.706(2) 1 calc R U P A 1
C76 C 0.9251(10) 0.1416(5) 0.8386(8) 0.097(3) Uani 0.706(2) 1 d D . P A 1
H76A H 1.0039 0.1255 0.8678 0.146 Uiso 0.706(2) 1 calc R U P A 1
H76B H 0.8510 0.1684 0.8833 0.146 Uiso 0.706(2) 1 calc R U P A 1
H76C H 0.9276 0.1951 0.7913 0.146 Uiso 0.706(2) 1 calc R U P A 1
MgA Mg 0.6714(3) 0.1845(2) 0.79286(19) 0.0240(6) Uiso 0.294(2) 1 d D U P A 2
P2A P 0.4480(13) 0.3713(12) 0.7916(12) 0.0240(6) Uiso 0.294(2) 1 d D U P A 2
P1A P 0.6775(15) 0.4477(13) 0.7058(10) 0.0240(6) Uiso 0.294(2) 1 d . U P A 2
Si1A Si 0.6815(5) -0.0041(5) 0.6721(4) 0.0240(6) Uiso 0.294(2) 1 d D U P A 2
Si2A Si 0.9010(6) 0.0085(6) 0.7832(5) 0.0240(6) Uiso 0.294(2) 1 d D U P A 2
NA N 0.7681(17) 0.0539(12) 0.7298(15) 0.0240(6) Uiso 0.294(2) 1 d D U P A 2
C1A C 0.617(4) 0.3484(14) 0.752(3) 0.0240(6) Uiso 0.294(2) 1 d D U P A 2
C11A C 0.775(2) 0.4113(16) 0.5982(12) 0.0240(6) Uiso 0.294(2) 1 d G U P A 2
C12A C 0.801(2) 0.4844(11) 0.5342(15) 0.0240(6) Uiso 0.294(2) 1 d G U P A 2
H12B H 0.7639 0.5576 0.5440 0.029 Uiso 0.294(2) 1 calc R U P A 2
C13A C 0.882(2) 0.4505(10) 0.4559(12) 0.0240(6) Uiso 0.294(2) 1 d G U P A 2
H13B H 0.8996 0.5004 0.4121 0.029 Uiso 0.294(2) 1 calc R U P A 2
C14A C 0.9364(14) 0.3434(11) 0.4415(9) 0.0240(6) Uiso 0.294(2) 1 d G U P A 2
H14B H 0.9915 0.3201 0.3880 0.029 Uiso 0.294(2) 1 calc R U P A 2
C15A C 0.9104(19) 0.2703(10) 0.5056(11) 0.0240(6) Uiso 0.294(2) 1 d G U P A 2
H15B H 0.9477 0.1971 0.4958 0.029 Uiso 0.294(2) 1 calc R U P A 2
C16A C 0.830(2) 0.3042(15) 0.5839(11) 0.0240(6) Uiso 0.294(2) 1 d G U P A 2
H16B H 0.8120 0.2542 0.6277 0.029 Uiso 0.294(2) 1 calc R U P A 2
C21A C 0.782(3) 0.483(2) 0.771(2) 0.0240(6) Uiso 0.294(2) 1 d G U P A 2
C22A C 0.848(2) 0.5561(19) 0.7399(15) 0.0240(6) Uiso 0.294(2) 1 d G U P A 2
H22B H 0.8332 0.5908 0.6836 0.029 Uiso 0.294(2) 1 calc R U P A 2
C23A C 0.9352(19) 0.5785(14) 0.7908(15) 0.0240(6) Uiso 0.294(2) 1 d G U P A 2
H23B H 0.9802 0.6285 0.7693 0.029 Uiso 0.294(2) 1 calc R U P A 2
C24A C 0.957(2) 0.5278(14) 0.8732(15) 0.0240(6) Uiso 0.294(2) 1 d G U P A 2
H24B H 1.0165 0.5431 0.9079 0.029 Uiso 0.294(2) 1 calc R U P A 2
C25A C 0.891(3) 0.4546(16) 0.9046(14) 0.0240(6) Uiso 0.294(2) 1 d G U P A 2
H25B H 0.9059 0.4199 0.9609 0.029 Uiso 0.294(2) 1 calc R U P A 2
C26A C 0.804(3) 0.432(2) 0.854(2) 0.0240(6) Uiso 0.294(2) 1 d G U P A 2
H26B H 0.7589 0.3822 0.8753 0.029 Uiso 0.294(2) 1 calc R U P A 2
C31A C 0.562(2) 0.5693(13) 0.673(2) 0.0240(6) Uiso 0.294(2) 1 d G U P A 2
C32A C 0.5639(15) 0.6611(16) 0.7144(15) 0.0240(6) Uiso 0.294(2) 1 d G U P A 2
H32B H 0.6201 0.6581 0.7588 0.029 Uiso 0.294(2) 1 calc R U P A 2
C33A C 0.4833(12) 0.7574(13) 0.6905(10) 0.0240(6) Uiso 0.294(2) 1 d G U P A 2
H33B H 0.4845 0.8201 0.7186 0.029 Uiso 0.294(2) 1 calc R U P A 2
C34A C 0.4011(14) 0.7618(15) 0.6257(11) 0.0240(6) Uiso 0.294(2) 1 d G U P A 2
H34B H 0.3461 0.8276 0.6093 0.029 Uiso 0.294(2) 1 calc R U P A 2
C35A C 0.399(2) 0.670(2) 0.5847(14) 0.0240(6) Uiso 0.294(2) 1 d G U P A 2
H35B H 0.3432 0.6730 0.5404 0.029 Uiso 0.294(2) 1 calc R U P A 2
C36A C 0.480(3) 0.5737(16) 0.609(2) 0.0240(6) Uiso 0.294(2) 1 d G U P A 2
H36B H 0.4787 0.5110 0.5806 0.029 Uiso 0.294(2) 1 calc R U P A 2
C41A C 0.372(3) 0.506(2) 0.834(2) 0.0240(6) Uiso 0.294(2) 1 d G U P A 2
C42A C 0.415(2) 0.5415(18) 0.9069(15) 0.0240(6) Uiso 0.294(2) 1 d G U P A 2
H42B H 0.4821 0.4960 0.9363 0.029 Uiso 0.294(2) 1 calc R U P A 2
C43A C 0.361(2) 0.644(2) 0.9364(13) 0.0240(6) Uiso 0.294(2) 1 d G U P A 2
H43B H 0.3902 0.6687 0.9861 0.029 Uiso 0.294(2) 1 calc R U P A 2
C44A C 0.262(2) 0.7108(19) 0.8933(18) 0.0240(6) Uiso 0.294(2) 1 d G U P A 2
H44B H 0.2252 0.7810 0.9135 0.029 Uiso 0.294(2) 1 calc R U P A 2
C45A C 0.219(3) 0.675(3) 0.821(2) 0.0240(6) Uiso 0.294(2) 1 d G U P A 2
H45B H 0.1520 0.7205 0.7913 0.029 Uiso 0.294(2) 1 calc R U P A 2
C46A C 0.274(3) 0.572(3) 0.791(2) 0.0240(6) Uiso 0.294(2) 1 d G U P A 2
H46B H 0.2439 0.5478 0.7415 0.029 Uiso 0.294(2) 1 calc R U P A 2
C51A C 0.357(2) 0.334(3) 0.716(2) 0.0240(6) Uiso 0.294(2) 1 d G U P A 2
C52A C 0.238(2) 0.3200(18) 0.7476(12) 0.0240(6) Uiso 0.294(2) 1 d G U P A 2
H52B H 0.2032 0.3355 0.8083 0.029 Uiso 0.294(2) 1 calc R U P A 2
C53A C 0.1696(14) 0.2832(11) 0.6902(9) 0.0240(6) Uiso 0.294(2) 1 d G U P A 2
H53B H 0.0881 0.2734 0.7116 0.029 Uiso 0.294(2) 1 calc R U P A 2
C54A C 0.2204(16) 0.2605(12) 0.6014(9) 0.0240(6) Uiso 0.294(2) 1 d G U P A 2
H54B H 0.1737 0.2353 0.5621 0.029 Uiso 0.294(2) 1 calc R U P A 2
C55A C 0.3396(18) 0.275(2) 0.5700(14) 0.0240(6) Uiso 0.294(2) 1 d G U P A 2
H55B H 0.3744 0.2593 0.5093 0.029 Uiso 0.294(2) 1 calc R U P A 2
C56A C 0.4080(18) 0.312(3) 0.627(2) 0.0240(6) Uiso 0.294(2) 1 d G U P A 2
H56B H 0.4895 0.3214 0.6059 0.029 Uiso 0.294(2) 1 calc R U P A 2
C61A C 0.4310(19) 0.2937(18) 0.8913(10) 0.0240(6) Uiso 0.294(2) 1 d G U P A 2
C62A C 0.3281(15) 0.3246(12) 0.9578(11) 0.0240(6) Uiso 0.294(2) 1 d G U P A 2
H62B H 0.2650 0.3897 0.9519 0.029 Uiso 0.294(2) 1 calc R U P A 2
C63A C 0.3176(11) 0.2603(11) 1.0329(9) 0.0240(6) Uiso 0.294(2) 1 d G U P A 2
H63B H 0.2473 0.2815 1.0783 0.029 Uiso 0.294(2) 1 calc R U P A 2
C64A C 0.4100(14) 0.1650(11) 1.0415(10) 0.0240(6) Uiso 0.294(2) 1 d G U P A 2
H64B H 0.4029 0.1211 1.0928 0.029 Uiso 0.294(2) 1 calc R U P A 2
C65A C 0.5129(15) 0.1341(14) 0.9750(13) 0.0240(6) Uiso 0.294(2) 1 d G U P A 2
H65B H 0.5760 0.0689 0.9809 0.029 Uiso 0.294(2) 1 calc R U P A 2
C66A C 0.5234(17) 0.198(2) 0.9000(12) 0.0240(6) Uiso 0.294(2) 1 d G U P A 2
C71A C 0.6767(9) 0.0435(8) 0.5524(6) 0.0240(6) Uiso 0.294(2) 1 d D U P A 2
H71D H 0.6560 -0.0083 0.5164 0.036 Uiso 0.294(2) 1 calc R U P A 2
H71E H 0.7605 0.0528 0.5284 0.036 Uiso 0.294(2) 1 calc R U P A 2
H71F H 0.6110 0.1110 0.5498 0.036 Uiso 0.294(2) 1 calc R U P A 2
C72A C 0.5079(11) 0.0308(15) 0.7181(10) 0.0240(6) Uiso 0.294(2) 1 d D U P A 2
H72D H 0.4615 -0.0034 0.6824 0.036 Uiso 0.294(2) 1 calc R U P A 2
H72E H 0.4716 0.1074 0.7150 0.036 Uiso 0.294(2) 1 calc R U P A 2
H72F H 0.4997 0.0066 0.7809 0.036 Uiso 0.294(2) 1 calc R U P A 2
C73A C 0.7484(12) -0.1490(8) 0.6624(8) 0.0240(6) Uiso 0.294(2) 1 d D U P A 2
H73D H 0.7061 -0.1752 0.6181 0.036 Uiso 0.294(2) 1 calc R U P A 2
H73E H 0.7339 -0.1826 0.7210 0.036 Uiso 0.294(2) 1 calc R U P A 2
H73F H 0.8407 -0.1657 0.6431 0.036 Uiso 0.294(2) 1 calc R U P A 2
C74A C 0.8837(15) -0.0935(13) 0.8711(10) 0.0240(6) Uiso 0.294(2) 1 d D U P A 2
H74D H 0.8930 -0.1607 0.8420 0.036 Uiso 0.294(2) 1 calc R U P A 2
H74E H 0.7989 -0.0710 0.9056 0.036 Uiso 0.294(2) 1 calc R U P A 2
H74F H 0.9500 -0.1025 0.9116 0.036 Uiso 0.294(2) 1 calc R U P A 2
C75A C 1.0497(13) -0.0518(14) 0.7054(11) 0.0240(6) Uiso 0.294(2) 1 d D U P A 2
H75D H 1.1228 -0.0770 0.7404 0.036 Uiso 0.294(2) 1 calc R U P A 2
H75E H 1.0665 0.0012 0.6613 0.036 Uiso 0.294(2) 1 calc R U P A 2
H75F H 1.0374 -0.1111 0.6741 0.036 Uiso 0.294(2) 1 calc R U P A 2
C76A C 0.9317(13) 0.1210(11) 0.8455(9) 0.0240(6) Uiso 0.294(2) 1 d D U P A 2
H76D H 1.0171 0.0978 0.8660 0.036 Uiso 0.294(2) 1 calc R U P A 2
H76E H 0.8668 0.1407 0.8975 0.036 Uiso 0.294(2) 1 calc R U P A 2
H76F H 0.9270 0.1819 0.8048 0.036 Uiso 0.294(2) 1 calc R U P A 2

loop_
_atom_site_aniso_label
_atom_site_aniso_U_11
_atom_site_aniso_U_22
_atom_site_aniso_U_33
_atom_site_aniso_U_23
_atom_site_aniso_U_13
_atom_site_aniso_U_12
Mg 0.0251(7) 0.0196(7) 0.0309(7) 0.0007(5) -0.0006(5) -0.0046(5)
P1 0.0163(11) 0.0156(5) 0.0156(7) -0.0005(4) -0.0060(7) -0.0066(6)
P2 0.0111(8) 0.0182(8) 0.0111(7) -0.0032(5) -0.0058(5) -0.0017(5)
Si1 0.156(3) 0.0227(9) 0.0462(9) -0.0032(7) 0.0125(19) -0.0096(16)
Si2 0.0813(17) 0.0325(14) 0.0736(15) 0.0152(11) 0.0322(12) 0.0162(11)
N 0.065(4) 0.022(2) 0.069(3) 0.006(2) 0.031(3) -0.002(2)
C1 0.015(4) 0.0141(17) 0.018(3) -0.0006(14) -0.008(2) 0.0010(15)
C11 0.019(3) 0.0198(19) 0.0186(19) -0.0001(15) -0.0065(16) -0.009(2)
C12 0.025(3) 0.031(2) 0.022(2) 0.0013(17) -0.0060(18) -0.0083(19)
C13 0.032(3) 0.039(2) 0.020(2) 0.0021(18) 0.0010(19) -0.016(2)
C14 0.046(4) 0.038(2) 0.021(3) 0.009(2) -0.006(2) -0.020(2)
C15 0.045(4) 0.024(2) 0.032(3) 0.0071(19) -0.008(2) -0.007(2)
C16 0.025(3) 0.019(2) 0.023(2) 0.0003(17) -0.0004(18) -0.006(2)
C21 0.024(2) 0.0139(18) 0.025(3) 0.0016(18) -0.007(2) -0.0069(18)
C22 0.025(3) 0.028(4) 0.041(3) -0.003(2) -0.001(2) -0.012(3)
C23 0.025(3) 0.027(3) 0.066(3) -0.002(3) -0.013(2) -0.009(2)
C24 0.041(4) 0.025(3) 0.064(4) -0.003(2) -0.032(3) -0.011(3)
C25 0.048(4) 0.032(3) 0.029(3) -0.002(2) -0.021(3) -0.010(3)
C26 0.027(3) 0.0187(19) 0.027(3) 0.002(2) -0.008(2) -0.009(2)
C31 0.019(2) 0.0212(18) 0.015(2) -0.0007(15) 0.0024(16) -0.0081(15)
C32 0.029(3) 0.020(2) 0.013(3) 0.0043(18) 0.000(2) -0.0088(18)
C33 0.042(3) 0.033(2) 0.015(3) -0.006(2) 0.004(2) -0.019(2)
C34 0.039(2) 0.021(2) 0.040(3) -0.0084(18) 0.008(2) -0.0028(18)
C35 0.022(3) 0.027(3) 0.050(3) 0.000(2) -0.006(3) -0.002(2)
C36 0.015(2) 0.023(3) 0.033(2) -0.0020(19) -0.0051(19) -0.0089(17)
C41 0.0148(17) 0.0201(18) 0.0153(17) 0.0011(14) -0.0020(13) -0.0041(14)
C42 0.017(3) 0.0260(19) 0.022(2) -0.0028(17) -0.001(2) -0.006(2)
C43 0.018(3) 0.0178(19) 0.038(2) -0.0013(17) 0.003(2) -0.0058(19)
C44 0.019(3) 0.029(3) 0.036(2) 0.0114(19) -0.001(2) -0.0003(19)
C45 0.025(2) 0.038(4) 0.020(2) -0.001(2) -0.0069(16) 0.002(2)
C46 0.018(3) 0.027(2) 0.016(2) -0.0025(16) -0.004(2) -0.0002(19)
C51 0.0097(16) 0.022(3) 0.0152(18) -0.0041(19) -0.0017(13) 0.0003(16)
C52 0.016(2) 0.033(4) 0.0169(19) 0.007(2) -0.0036(15) -0.004(2)
C53 0.017(2) 0.029(3) 0.028(3) 0.002(3) -0.0055(17) -0.011(2)
C54 0.025(2) 0.034(4) 0.024(3) -0.001(2) -0.014(2) -0.010(3)
C55 0.036(4) 0.038(3) 0.017(2) 0.005(2) -0.012(2) -0.016(2)
C56 0.024(3) 0.027(3) 0.017(2) 0.0008(17) -0.005(2) -0.0107(17)
C61 0.0125(16) 0.015(3) 0.0129(16) -0.0031(16) -0.0050(13) -0.0030(19)
C62 0.0275(19) 0.018(3) 0.0208(19) -0.002(2) -0.0036(15) -0.003(2)
C63 0.033(2) 0.029(3) 0.0181(18) 0.005(2) 0.0008(15) -0.015(3)
C65 0.0224(19) 0.020(3) 0.028(2) -0.005(2) -0.0034(16) 0.000(2)
C66 0.0149(16) 0.014(2) 0.0200(18) 0.0032(16) -0.0065(14) -0.0048(18)
C71 0.49(2) 0.055(5) 0.050(4) -0.005(4) 0.027(9) -0.069(8)
C72 0.126(8) 0.034(3) 0.165(11) -0.037(5) -0.082(7) 0.030(5)
C73 0.086(5) 0.034(3) 0.054(4) 0.001(3) 0.010(3) -0.007(3)
C74 0.143(9) 0.052(5) 0.088(6) 0.017(4) -0.010(6) -0.025(5)
C75 0.093(7) 0.085(8) 0.097(7) 0.001(5) 0.027(6) 0.030(5)
C76 0.077(5) 0.051(5) 0.151(8) 0.028(5) -0.011(5) -0.002(4)

loop_
_atom_type_symbol
_atom_type_description
_atom_type_scat_dispersion_real
_atom_type_scat_dispersion_imag
_atom_type_scat_source
C C 0.0033 0.0016 'International Tables Vol C Tables 4.2.6.8 and 6.1.1.4'
H H 0.0000 0.0000 'International Tables Vol C Tables 4.2.6.8 and 6.1.1.4'
N N 0.0061 0.0033 'International Tables Vol C Tables 4.2.6.8 and 6.1.1.4'
Si Si 0.0817 0.0704 'International Tables Vol C Tables 4.2.6.8 and 6.1.1.4'
P P 0.1023 0.0942 'International Tables Vol C Tables 4.2.6.8 and 6.1.1.4'
Mg Mg 0.0486 0.0363 'International Tables Vol C Tables 4.2.6.8 and 6.1.1.4'

loop_
_geom_angle_atom_site_label_1
_geom_angle_atom_site_label_2
_geom_angle_atom_site_label_3
_geom_angle
N Mg C66 132.4(4)
N Mg C1 132.8(6)
C66 Mg C1 94.8(5)
N Mg P2 160.9(3)
C66 Mg P2 63.4(2)
C1 Mg P2 33.3(4)
N Mg Si2 30.4(2)
C66 Mg Si2 119.8(2)
C1 Mg Si2 130.8(4)
P2 Mg Si2 138.02(11)
N Mg Si1 30.3(2)
C66 Mg Si1 122.64(19)
C1 Mg Si1 130.2(4)
P2 Mg Si1 158.95(11)
Si2 Mg Si1 59.69(9)
C1 P1 C31 117.7(6)
C1 P1 C11 112.9(5)
C31 P1 C11 104.7(5)
C1 P1 C21 112.4(6)
C31 P1 C21 104.3(6)
C11 P1 C21 103.4(5)
C1 P2 C61 110.5(6)
C1 P2 C41 117.8(6)
C61 P2 C41 107.1(5)
C1 P2 C51 113.2(6)
C61 P2 C51 102.2(5)
C41 P2 C51 104.7(5)
C1 P2 Mg 45.6(5)
C61 P2 Mg 68.7(3)
C41 P2 Mg 149.6(4)
C51 P2 Mg 105.6(4)
N Si1 C72 110.4(5)
N Si1 C73 114.3(4)
C72 Si1 C73 105.5(5)
N Si1 C71 109.8(6)
C72 Si1 C71 109.7(7)
C73 Si1 C71 107.0(3)
N Si1 Mg 35.8(3)
C72 Si1 Mg 95.0(3)
C73 Si1 Mg 149.5(3)
C71 Si1 Mg 86.3(3)
N Si2 C75 115.0(6)
N Si2 C76 105.1(4)
C75 Si2 C76 104.0(5)
N Si2 C74 116.8(6)
C75 Si2 C74 107.9(6)
C76 Si2 C74 106.9(5)
N Si2 Mg 35.9(3)
C75 Si2 Mg 109.5(4)
C76 Si2 Mg 72.3(3)
C74 Si2 Mg 141.6(4)
Si2 N Si1 128.7(4)
Si2 N Mg 113.6(4)
Si1 N Mg 114.0(5)
P1 C1 P2 124.6(5)
P1 C1 Mg 132.8(6)
P2 C1 Mg 101.1(9)
C12 C11 C16 120.0
C12 C11 P1 120.5(5)
C16 C11 P1 119.4(5)
C11 C12 C13 120.0
C11 C12 H12A 120.0
C13 C12 H12A 120.0
C12 C13 C14 120.0
C12 C13 H13A 120.0
C14 C13 H13A 120.0
C13 C14 C15 120.0
C13 C14 H14A 120.0
C15 C14 H14A 120.0
C14 C15 C16 120.0
C14 C15 H15A 120.0
C16 C15 H15A 120.0
C15 C16 C11 120.0
C15 C16 H16A 120.0
C11 C16 H16A 120.0
C22 C21 C26 120.0
C22 C21 P1 122.4(7)
C26 C21 P1 117.6(7)
C21 C22 C23 120.0
C21 C22 H22A 120.0
C23 C22 H22A 120.0
C24 C23 C22 120.0
C24 C23 H23A 120.0
C22 C23 H23A 120.0
C23 C24 C25 120.0
C23 C24 H24A 120.0
C25 C24 H24A 120.0
C24 C25 C26 120.0
C24 C25 H25A 120.0
C26 C25 H25A 120.0
C25 C26 C21 120.0
C25 C26 H26A 120.0
C21 C26 H26A 120.0
C32 C31 C36 120.0
C32 C31 P1 115.9(7)
C36 C31 P1 124.1(7)
C31 C32 C33 120.0
C31 C32 H32A 120.0
C33 C32 H32A 120.0
C32 C33 C34 120.0
C32 C33 H33A 120.0
C34 C33 H33A 120.0
C33 C34 C35 120.0
C33 C34 H34A 120.0
C35 C34 H34A 120.0
C36 C35 C34 120.0
C36 C35 H35A 120.0
C34 C35 H35A 120.0
C35 C36 C31 120.0
C35 C36 H36A 120.0
C31 C36 H36A 120.0
C42 C41 C46 120.0
C42 C41 P2 125.2(6)
C46 C41 P2 114.7(6)
C41 C42 C43 120.0
C41 C42 H42A 120.0
C43 C42 H42A 120.0
C42 C43 C44 120.0
C42 C43 H43A 120.0
C44 C43 H43A 120.0
C45 C44 C43 120.0
C45 C44 H44A 120.0
C43 C44 H44A 120.0
C44 C45 C46 120.0
C44 C45 H45A 120.0
C46 C45 H45A 120.0
C45 C46 C41 120.0
C45 C46 H46A 120.0
C41 C46 H46A 120.0
C52 C51 C56 120.0
C52 C51 P2 121.8(6)
C56 C51 P2 118.1(6)
C51 C52 C53 120.0
C51 C52 H52A 120.0
C53 C52 H52A 120.0
C54 C53 C52 120.0
C54 C53 H53A 120.0
C52 C53 H53A 120.0
C55 C54 C53 120.0
C55 C54 H54A 120.0
C53 C54 H54A 120.0
C56 C55 C54 120.0
C56 C55 H55A 120.0
C54 C55 H55A 120.0
C55 C56 C51 120.0
C55 C56 H56A 120.0
C51 C56 H56A 120.0
C62 C61 C66 120.0
C62 C61 P2 119.9(4)
C66 C61 P2 120.1(4)
C61 C62 C63 120.0
C61 C62 H62A 120.0
C63 C62 H62A 120.0
C64 C63 C62 120.0
C64 C63 H63A 120.0
C62 C63 H63A 120.0
C65 C64 C63 120.0
C65 C64 H64A 120.0
C63 C64 H64A 120.0
C66 C65 C64 120.0
C66 C65 H65A 120.0
C64 C65 H65A 120.0
C65 C66 C61 120.0
C65 C66 Mg 131.9(3)
C61 C66 Mg 107.4(3)
Si1 C71 H71A 109.5
Si1 C71 H71B 109.5
H71A C71 H71B 109.5
Si1 C71 H71C 109.5
H71A C71 H71C 109.5
H71B C71 H71C 109.5
Si1 C72 H72A 109.5
Si1 C72 H72B 109.5
H72A C72 H72B 109.5
Si1 C72 H72C 109.5
H72A C72 H72C 109.5
H72B C72 H72C 109.5
Si1 C73 H73A 109.5
Si1 C73 H73B 109.5
H73A C73 H73B 109.5
Si1 C73 H73C 109.5
H73A C73 H73C 109.5
H73B C73 H73C 109.5
Si2 C74 H74A 109.5
Si2 C74 H74B 109.5
H74A C74 H74B 109.5
Si2 C74 H74C 109.5
H74A C74 H74C 109.5
H74B C74 H74C 109.5
Si2 C75 H75A 109.5
Si2 C75 H75B 109.5
H75A C75 H75B 109.5
Si2 C75 H75C 109.5
H75A C75 H75C 109.5
H75B C75 H75C 109.5
Si2 C76 H76A 109.5
Si2 C76 H76B 109.5
H76A C76 H76B 109.5
Si2 C76 H76C 109.5
H76A C76 H76C 109.5
H76B C76 H76C 109.5
NA MgA C66A 126.3(11)
NA MgA C1A 133.4(16)
C66A MgA C1A 95.8(15)
NA MgA Si2A 34.3(3)
C66A MgA Si2A 121.5(7)
C1A MgA Si2A 138.1(13)
NA MgA P2A 144.9(5)
C66A MgA P2A 62.8(7)
C1A MgA P2A 37.7(13)
Si2A MgA P2A 175.6(4)
NA MgA Si1A 29.4(4)
C66A MgA Si1A 109.9(7)
C1A MgA Si1A 125.1(11)
Si2A MgA Si1A 62.44(14)
P2A MgA Si1A 117.8(3)
C51A P2A C61A 105.2(16)
C51A P2A C1A 114.9(19)
C61A P2A C1A 109.2(14)
C51A P2A C41A 111.8(16)
C61A P2A C41A 101.1(15)
C1A P2A C41A 113.4(15)
C51A P2A MgA 102.2(12)
C61A P2A MgA 70.0(8)
C1A P2A MgA 46.7(7)
C41A P2A MgA 146.0(12)
C1A P1A C21A 113.7(18)
C1A P1A C31A 117.2(17)
C21A P1A C31A 107.6(16)
C1A P1A C11A 112.5(18)
C21A P1A C11A 103.5(15)
C31A P1A C11A 100.7(15)
NA Si1A C73A 113.7(6)
NA Si1A C71A 112.4(10)
C73A Si1A C71A 103.8(6)
NA Si1A C72A 112.2(10)
C73A Si1A C72A 110.9(8)
C71A Si1A C72A 103.0(6)
NA Si1A MgA 34.7(5)
C73A Si1A MgA 142.1(4)
C71A Si1A MgA 108.7(4)
C72A Si1A MgA 80.4(6)
NA Si2A C74A 112.3(11)
NA Si2A C75A 113.6(10)
C74A Si2A C75A 106.8(9)
NA Si2A C76A 110.0(7)
C74A Si2A C76A 105.8(8)
C75A Si2A C76A 107.9(7)
NA Si2A MgA 41.0(5)
C74A Si2A MgA 110.7(6)
C75A Si2A MgA 141.0(7)
C76A Si2A MgA 71.5(4)
Si2A NA Si1A 134.2(9)
Si2A NA MgA 104.7(7)
Si1A NA MgA 115.9(8)
P1A C1A P2A 121.5(13)
P1A C1A MgA 143(2)
P2A C1A MgA 95.6(18)
C12A C11A C16A 120.0
C12A C11A P1A 123.5(12)
C16A C11A P1A 116.4(12)
C13A C12A C11A 120.0
C13A C12A H12B 120.0
C11A C12A H12B 120.0
C14A C13A C12A 120.0
C14A C13A H13B 120.0
C12A C13A H13B 120.0
C13A C14A C15A 120.0
C13A C14A H14B 120.0
C15A C14A H14B 120.0
C16A C15A C14A 120.0
C16A C15A H15B 120.0
C14A C15A H15B 120.0
C15A C16A C11A 120.0
C15A C16A H16B 120.0
C11A C16A H16B 120.0
C22A C21A C26A 120.0
C22A C21A P1A 121.0(17)
C26A C21A P1A 118.9(17)
C21A C22A C23A 120.0
C21A C22A H22B 120.0
C23A C22A H22B 120.0
C24A C23A C22A 120.0
C24A C23A H23B 120.0
C22A C23A H23B 120.0
C23A C24A C25A 120.0
C23A C24A H24B 120.0
C25A C24A H24B 120.0
C26A C25A C24A 120.0
C26A C25A H25B 120.0
C24A C25A H25B 120.0
C25A C26A C21A 120.0
C25A C26A H26B 120.0
C21A C26A H26B 120.0
C32A C31A C36A 120.0
C32A C31A P1A 116.5(17)
C36A C31A P1A 123.4(17)
C31A C32A C33A 120.0
C31A C32A H32B 120.0
C33A C32A H32B 120.0
C32A C33A C34A 120.0
C32A C33A H33B 120.0
C34A C33A H33B 120.0
C35A C34A C33A 120.0
C35A C34A H34B 120.0
C33A C34A H34B 120.0
C34A C35A C36A 120.0
C34A C35A H35B 120.0
C36A C35A H35B 120.0
C35A C36A C31A 120.0
C35A C36A H36B 120.0
C31A C36A H36B 120.0
C42A C41A C46A 120.0
C42A C41A P2A 120.3(18)
C46A C41A P2A 119.7(18)
C43A C42A C41A 120.0
C43A C42A H42B 120.0
C41A C42A H42B 120.0
C44A C43A C42A 120.0
C44A C43A H43B 120.0
C42A C43A H43B 120.0
C43A C44A C45A 120.0
C43A C44A H44B 120.0
C45A C44A H44B 120.0
C44A C45A C46A 120.0
C44A C45A H45B 120.0
C46A C45A H45B 120.0
C45A C46A C41A 120.0
C45A C46A H46B 120.0
C41A C46A H46B 120.0
C52A C51A C56A 120.0
C52A C51A P2A 119.5(18)
C56A C51A P2A 120.3(18)
C51A C52A C53A 120.0
C51A C52A H52B 120.0
C53A C52A H52B 120.0
C54A C53A C52A 120.0
C54A C53A H53B 120.0
C52A C53A H53B 120.0
C55A C54A C53A 120.0
C55A C54A H54B 120.0
C53A C54A H54B 120.0
C56A C55A C54A 120.0
C56A C55A H55B 120.0
C54A C55A H55B 120.0
C55A C56A C51A 120.0
C55A C56A H56B 120.0
C51A C56A H56B 120.0
C62A C61A C66A 120.0
C62A C61A P2A 122.2(13)
C66A C61A P2A 117.8(13)
C61A C62A C63A 120.0
C61A C62A H62B 120.0
C63A C62A H62B 120.0
C64A C63A C62A 120.0
C64A C63A H63B 120.0
C62A C63A H63B 120.0
C63A C64A C65A 120.0
C63A C64A H64B 120.0
C65A C64A H64B 120.0
C64A C65A C66A 120.0
C64A C65A H65B 120.0
C66A C65A H65B 120.0
C65A C66A C61A 120.0
C65A C66A MgA 130.6(12)
C61A C66A MgA 109.2(12)
Si1A C71A H71D 109.5
Si1A C71A H71E 109.5
H71D C71A H71E 109.5
Si1A C71A H71F 109.5
H71D C71A H71F 109.5
H71E C71A H71F 109.5
Si1A C72A H72D 109.5
Si1A C72A H72E 109.5
H72D C72A H72E 109.5
Si1A C72A H72F 109.5
H72D C72A H72F 109.5
H72E C72A H72F 109.5
Si1A C73A H73D 109.5
Si1A C73A H73E 109.5
H73D C73A H73E 109.5
Si1A C73A H73F 109.5
H73D C73A H73F 109.5
H73E C73A H73F 109.5
Si2A C74A H74D 109.5
Si2A C74A H74E 109.5
H74D C74A H74E 109.5
Si2A C74A H74F 109.5
H74D C74A H74F 109.5
H74E C74A H74F 109.5
Si2A C75A H75D 109.5
Si2A C75A H75E 109.5
H75D C75A H75E 109.5
Si2A C75A H75F 109.5
H75D C75A H75F 109.5
H75E C75A H75F 109.5
Si2A C76A H76D 109.5
Si2A C76A H76E 109.5
H76D C76A H76E 109.5
Si2A C76A H76F 109.5
H76D C76A H76F 109.5
H76E C76A H76F 109.5

loop_
_geom_bond_atom_site_label_1
_geom_bond_atom_site_label_2
_geom_bond_distance
Mg N 1.962(8)
Mg C66 2.124(4)
Mg C1 2.167(11)
Mg P2 2.976(6)
Mg Si2 3.061(4)
Mg Si1 3.066(3)
P1 C1 1.633(18)
P1 C31 1.816(11)
P1 C11 1.835(8)
P1 C21 1.860(7)
P2 C1 1.666(15)
P2 C61 1.805(7)
P2 C41 1.818(8)
P2 C51 1.850(7)
Si1 N 1.690(6)
Si1 C72 1.863(8)
Si1 C73 1.868(5)
Si1 C71 1.875(7)
Si2 N 1.692(7)
Si2 C75 1.867(8)
Si2 C76 1.857(8)
Si2 C74 1.879(8)
C11 C12 1.3900
C11 C16 1.3900
C12 C13 1.3900
C12 H12A 0.9500
C13 C14 1.3900
C13 H13A 0.9500
C14 C15 1.3900
C14 H14A 0.9500
C15 C16 1.3900
C15 H15A 0.9500
C16 H16A 0.9500
C21 C22 1.3900
C21 C26 1.3900
C22 C23 1.3900
C22 H22A 0.9500
C23 C24 1.3900
C23 H23A 0.9500
C24 C25 1.3900
C24 H24A 0.9500
C25 C26 1.3900
C25 H25A 0.9500
C26 H26A 0.9500
C31 C32 1.3900
C31 C36 1.3900
C32 C33 1.3900
C32 H32A 0.9500
C33 C34 1.3900
C33 H33A 0.9500
C34 C35 1.3900
C34 H34A 0.9500
C35 C36 1.3900
C35 H35A 0.9500
C36 H36A 0.9500
C41 C42 1.3900
C41 C46 1.3900
C42 C43 1.3900
C42 H42A 0.9500
C43 C44 1.3900
C43 H43A 0.9500
C44 C45 1.3900
C44 H44A 0.9500
C45 C46 1.3900
C45 H45A 0.9500
C46 H46A 0.9500
C51 C52 1.3900
C51 C56 1.3900
C52 C53 1.3900
C52 H52A 0.9500
C53 C54 1.3900
C53 H53A 0.9500
C54 C55 1.3900
C54 H54A 0.9500
C55 C56 1.3900
C55 H55A 0.9500
C56 H56A 0.9500
C61 C62 1.3900
C61 C66 1.3900
C62 C63 1.3900
C62 H62A 0.9500
C63 C64 1.3900
C63 H63A 0.9500
C64 C65 1.3900
C64 H64A 0.9500
C65 C66 1.3900
C65 H65A 0.9500
C71 H71A 0.9800
C71 H71B 0.9800
C71 H71C 0.9800
C72 H72A 0.9800
C72 H72B 0.9800
C72 H72C 0.9800
C73 H73A 0.9800
C73 H73B 0.9800
C73 H73C 0.9800
C74 H74A 0.9800
C74 H74B 0.9800
C74 H74C 0.9800
C75 H75A 0.9800
C75 H75B 0.9800
C75 H75C 0.9800
C76 H76A 0.9800
C76 H76B 0.9800
C76 H76C 0.9800
MgA NA 1.970(14)
MgA C66A 2.110(14)
MgA C1A 2.159(19)
MgA Si2A 2.904(7)
MgA P2A 2.952(14)
MgA Si1A 3.116(6)
P2A C51A 1.76(2)
P2A C61A 1.79(2)
P2A C1A 1.81(5)
P2A C41A 1.85(3)
P1A C1A 1.71(4)
P1A C21A 1.76(2)
P1A C31A 1.83(2)
P1A C11A 1.83(2)
Si1A NA 1.701(10)
Si1A C73A 1.855(11)
Si1A C71A 1.874(10)
Si1A C72A 1.874(11)
Si2A NA 1.692(10)
Si2A C74A 1.871(12)
Si2A C75A 1.881(12)
Si2A C76A 1.916(10)
C11A C12A 1.3900
C11A C16A 1.3900
C12A C13A 1.3900
C12A H12B 0.9500
C13A C14A 1.3900
C13A H13B 0.9500
C14A C15A 1.3900
C14A H14B 0.9500
C15A C16A 1.3900
C15A H15B 0.9500
C16A H16B 0.9500
C21A C22A 1.3900
C21A C26A 1.3900
C22A C23A 1.3900
C22A H22B 0.9500
C23A C24A 1.3900
C23A H23B 0.9500
C24A C25A 1.3900
C24A H24B 0.9500
C25A C26A 1.3900
C25A H25B 0.9500
C26A H26B 0.9500
C31A C32A 1.3900
C31A C36A 1.3900
C32A C33A 1.3900
C32A H32B 0.9500
C33A C34A 1.3900
C33A H33B 0.9500
C34A C35A 1.3900
C34A H34B 0.9500
C35A C36A 1.3900
C35A H35B 0.9500
C36A H36B 0.9500
C41A C42A 1.3900
C41A C46A 1.3900
C42A C43A 1.3900
C42A H42B 0.9500
C43A C44A 1.3900
C43A H43B 0.9500
C44A C45A 1.3900
C44A H44B 0.9500
C45A C46A 1.3900
C45A H45B 0.9500
C46A H46B 0.9500
C51A C52A 1.3900
C51A C56A 1.3900
C52A C53A 1.3900
C52A H52B 0.9500
C53A C54A 1.3900
C53A H53B 0.9500
C54A C55A 1.3900
C54A H54B 0.9500
C55A C56A 1.3900
C55A H55B 0.9500
C56A H56B 0.9500
C61A C62A 1.3900
C61A C66A 1.3900
C62A C63A 1.3900
C62A H62B 0.9500
C63A C64A 1.3900
C63A H63B 0.9500
C64A C65A 1.3900
C64A H64B 0.9500
C65A C66A 1.3900
C65A H65B 0.9500
C71A H71D 0.9800
C71A H71E 0.9800
C71A H71F 0.9800
C72A H72D 0.9800
C72A H72E 0.9800
C72A H72F 0.9800
C73A H73D 0.9800
C73A H73E 0.9800
C73A H73F 0.9800
C74A H74D 0.9800
C74A H74E 0.9800
C74A H74F 0.9800
C75A H75D 0.9800
C75A H75E 0.9800
C75A H75F 0.9800
C76A H76D 0.9800
C76A H76E 0.9800
C76A H76F 0.9800

loop_
_geom_torsion_atom_site_label_1
_geom_torsion_atom_site_label_2
_geom_torsion_atom_site_label_3
_geom_torsion_atom_site_label_4
_geom_torsion
C75 Si2 N Si1 67.8(11)
C76 Si2 N Si1 -178.4(9)
C74 Si2 N Si1 -60.2(11)
Mg Si2 N Si1 156.8(15)
C75 Si2 N Mg -89.0(7)
C76 Si2 N Mg 24.8(8)
C74 Si2 N Mg 143.0(6)
C72 Si1 N Si2 134.1(9)
C73 Si1 N Si2 15.4(12)
C71 Si1 N Si2 -104.9(10)
Mg Si1 N Si2 -156.7(15)
C72 Si1 N Mg -69.2(8)
C73 Si1 N Mg 172.1(4)
C71 Si1 N Mg 51.8(8)
C31 P1 C1 P2 -16.6(12)
C11 P1 C1 P2 -138.9(8)
C21 P1 C1 P2 104.6(10)
C31 P1 C1 Mg 179.9(8)
C11 P1 C1 Mg 57.6(11)
C21 P1 C1 Mg -58.8(11)
C61 P2 C1 P1 -143.2(9)
C41 P2 C1 P1 -19.7(12)
C51 P2 C1 P1 102.8(9)
Mg P2 C1 P1 -167.7(12)
C61 P2 C1 Mg 24.5(6)
C41 P2 C1 Mg 148.0(5)
C51 P2 C1 Mg -89.4(7)
C1 P1 C11 C12 151.6(5)
C31 P1 C11 C12 22.3(6)
C21 P1 C11 C12 -86.7(6)
C1 P1 C11 C16 -26.7(6)
C31 P1 C11 C16 -156.0(5)
C21 P1 C11 C16 95.0(4)
C16 C11 C12 C13 0.0
P1 C11 C12 C13 -178.3(4)
C11 C12 C13 C14 0.0
C12 C13 C14 C15 0.0
C13 C14 C15 C16 0.0
C14 C15 C16 C11 0.0
C12 C11 C16 C15 0.0
P1 C11 C16 C15 178.3(4)
C1 P1 C21 C22 170.7(6)
C31 P1 C21 C22 -60.6(8)
C11 P1 C21 C22 48.7(7)
C1 P1 C21 C26 -8.7(7)
C31 P1 C21 C26 119.9(5)
C11 P1 C21 C26 -130.8(5)
C26 C21 C22 C23 0.0
P1 C21 C22 C23 -179.4(8)
C21 C22 C23 C24 0.0
C22 C23 C24 C25 0.0
C23 C24 C25 C26 0.0
C24 C25 C26 C21 0.0
C22 C21 C26 C25 0.0
P1 C21 C26 C25 179.5(8)
C1 P1 C31 C32 -64.5(9)
C11 P1 C31 C32 61.9(7)
C21 P1 C31 C32 170.2(6)
C1 P1 C31 C36 115.0(7)
C11 P1 C31 C36 -118.6(5)
C21 P1 C31 C36 -10.3(7)
C36 C31 C32 C33 0.0
P1 C31 C32 C33 179.6(7)
C31 C32 C33 C34 0.0
C32 C33 C34 C35 0.0
C33 C34 C35 C36 0.0
C34 C35 C36 C31 0.0
C32 C31 C36 C35 0.0
P1 C31 C36 C35 -179.5(8)
C1 P2 C41 C42 108.3(8)
C61 P2 C41 C42 -126.5(6)
C51 P2 C41 C42 -18.5(8)
Mg P2 C41 C42 156.6(5)
C1 P2 C41 C46 -66.9(7)
C61 P2 C41 C46 58.3(5)
C51 P2 C41 C46 166.3(5)
Mg P2 C41 C46 -18.6(10)
C46 C41 C42 C43 0.0
P2 C41 C42 C43 -175.0(8)
C41 C42 C43 C44 0.0
C42 C43 C44 C45 0.0
C43 C44 C45 C46 0.0
C44 C45 C46 C41 0.0
C42 C41 C46 C45 0.0
P2 C41 C46 C45 175.5(7)
C1 P2 C51 C52 172.4(7)
C61 P2 C51 C52 53.5(7)
C41 P2 C51 C52 -58.1(8)
Mg P2 C51 C52 124.5(5)
C1 P2 C51 C56 -4.6(8)
C61 P2 C51 C56 -123.4(5)
C41 P2 C51 C56 125.0(6)
Mg P2 C51 C56 -52.5(5)
C56 C51 C52 C53 0.0
P2 C51 C52 C53 -176.9(8)
C51 C52 C53 C54 0.0
C52 C53 C54 C55 0.0
C53 C54 C55 C56 0.0
C54 C55 C56 C51 0.0
C52 C51 C56 C55 0.0
P2 C51 C56 C55 177.0(8)
C1 P2 C61 C62 154.9(5)
C41 P2 C61 C62 25.4(6)
C51 P2 C61 C62 -84.4(6)
Mg P2 C61 C62 173.4(5)
C1 P2 C61 C66 -24.3(7)
C41 P2 C61 C66 -153.8(6)
C51 P2 C61 C66 96.4(6)
Mg P2 C61 C66 -5.8(4)
C66 C61 C62 C63 0.0
P2 C61 C62 C63 -179.2(6)
C61 C62 C63 C64 0.0
C62 C63 C64 C65 0.0
C63 C64 C65 C66 0.0
C64 C65 C66 C61 0.0
C64 C65 C66 Mg 168.8(6)
C62 C61 C66 C65 0.0
P2 C61 C66 C65 179.2(6)
C62 C61 C66 Mg -171.3(5)
P2 C61 C66 Mg 7.9(5)
C74A Si2A NA Si1A -56(3)
C75A Si2A NA Si1A 66(3)
C76A Si2A NA Si1A -173(2)
MgA Si2A NA Si1A -152(3)
C74A Si2A NA MgA 96.4(11)
C75A Si2A NA MgA -142.2(10)
C76A Si2A NA MgA -21.2(16)
C73A Si1A NA Si2A -2(3)
C71A Si1A NA Si2A -119(2)
C72A Si1A NA Si2A 125(2)
MgA Si1A NA Si2A 150(4)
C73A Si1A NA MgA -151.7(10)
C71A Si1A NA MgA 90.7(15)
C72A Si1A NA MgA -24.9(17)
C21A P1A C1A P2A 113(3)
C31A P1A C1A P2A -14(4)
C11A P1A C1A P2A -130(2)
C21A P1A C1A MgA -63(4)
C31A P1A C1A MgA 170(3)
C11A P1A C1A MgA 54(4)
C51A P2A C1A P1A 99(3)
C61A P2A C1A P1A -143(2)
C41A P2A C1A P1A -31(3)
MgA P2A C1A P1A -178(4)
C51A P2A C1A MgA -83(2)
C61A P2A C1A MgA 34.5(19)
C41A P2A C1A MgA 146.4(15)
C1A P1A C11A C12A 158.9(16)
C21A P1A C11A C12A -77.9(18)
C31A P1A C11A C12A 33.3(17)
C1A P1A C11A C16A -24(2)
C21A P1A C11A C16A 98.9(17)
C31A P1A C11A C16A -149.8(15)
C16A C11A C12A C13A 0.0
P1A C11A C12A C13A 176.8(18)
C11A C12A C13A C14A 0.0
C12A C13A C14A C15A 0.0
C13A C14A C15A C16A 0.0
C14A C15A C16A C11A 0.0
C12A C11A C16A C15A 0.0
P1A C11A C16A C15A -177.0(16)
C1A P1A C21A C22A 174.6(19)
C31A P1A C21A C22A -54(2)
C11A P1A C21A C22A 52(2)
C1A P1A C21A C26A -2(2)
C31A P1A C21A C26A 129.6(16)
C11A P1A C21A C26A -124.3(15)
C26A C21A C22A C23A 0.0
P1A C21A C22A C23A -177(2)
C21A C22A C23A C24A 0.0
C22A C23A C24A C25A 0.0
C23A C24A C25A C26A 0.0
C24A C25A C26A C21A 0.0
C22A C21A C26A C25A 0.0
P1A C21A C26A C25A 177(2)
C1A P1A C31A C32A 121(2)
C21A P1A C31A C32A -9(2)
C11A P1A C31A C32A -117.0(15)
C1A P1A C31A C36A -62(2)
C21A P1A C31A C36A 168.1(14)
C11A P1A C31A C36A 60.0(15)
C36A C31A C32A C33A 0.0
P1A C31A C32A C33A 177.1(19)
C31A C32A C33A C34A 0.0
C32A C33A C34A C35A 0.0
C33A C34A C35A C36A 0.0
C34A C35A C36A C31A 0.0
C32A C31A C36A C35A 0.0
P1A C31A C36A C35A -177(2)
C51A P2A C41A C42A 167.7(18)
C61A P2A C41A C42A 56.2(19)
C1A P2A C41A C42A -61(3)
MgA P2A C41A C42A -14(3)
C51A P2A C41A C46A -15(2)
C61A P2A C41A C46A -126.3(12)
C1A P2A C41A C46A 117.0(19)
MgA P2A C41A C46A 163.1(19)
C46A C41A C42A C43A 0.0
P2A C41A C42A C43A 177(2)
C41A C42A C43A C44A 0.0
C42A C43A C44A C45A 0.0
C43A C44A C45A C46A 0.0
C44A C45A C46A C41A 0.0
C42A C41A C46A C45A 0.0
P2A C41A C46A C45A -178(2)
C61A P2A C51A C52A 42(2)
C1A P2A C51A C52A 161.9(14)
C41A P2A C51A C52A -67(2)
MgA P2A C51A C52A 114.2(14)
C61A P2A C51A C56A -133.3(14)
C1A P2A C51A C56A -13(2)
C41A P2A C51A C56A 117.9(16)
MgA P2A C51A C56A -60.9(15)
C56A C51A C52A C53A 0.0
P2A C51A C52A C53A -175(2)
C51A C52A C53A C54A 0.0
C52A C53A C54A C55A 0.0
C53A C54A C55A C56A 0.0
C54A C55A C56A C51A 0.0
C52A C51A C56A C55A 0.0
P2A C51A C56A C55A 175(2)
C51A P2A C61A C62A -85.2(17)
C1A P2A C61A C62A 151.0(15)
C41A P2A C61A C62A 31.2(17)
MgA P2A C61A C62A 177.0(13)
C51A P2A C61A C66A 93.2(13)
C1A P2A C61A C66A -30.6(16)
C41A P2A C61A C66A -150.4(13)
MgA P2A C61A C66A -4.5(7)
C66A C61A C62A C63A 0.0
P2A C61A C62A C63A 178.4(15)
C61A C62A C63A C64A 0.0
C62A C63A C64A C65A 0.0
C63A C64A C65A C66A 0.0
C64A C65A C66A C61A 0.0
C64A C65A C66A MgA 174.0(17)
C62A C61A C66A C65A 0.0
P2A C61A C66A C65A -178.5(14)
C62A C61A C66A MgA -175.2(13)
P2A C61A C66A MgA 6.3(9)
